data_7007126
loop_
_publ_author_name
'Maganas, Dimitrios'
'Staniland, Sarah S.'
'Grigoropoulos, Alexios'
'White, Fraser'
'Parsons, Simon'
'Robertson, Neil'
'Kyritsis, Panayotis'
'Pneumatikakis, Georgios'

_publ_section_title
;
 Structural, spectroscopic and magnetic properties of
 M[R2P(E)NP(E)R'2]2 complexes, M = Co, Mn, E = S, Se and R, R' = Ph or
 iPr. Covalency of M-S bonds from experimental data and theoretical
 calculations.
;
_journal_issue 19
_journal_name_full 'Dalton transactions (Cambridge, England : 2003)'
_journal_page_first 2301
_journal_page_last 2315
_journal_paper_doi 10.1039/b517938f
_journal_year 2006
_chemical_formula_moiety 'C36 H48 Co N2 P4 S4'
_chemical_formula_sum 'C36 H48 Co N2 P4 S4'
_chemical_formula_weight 819.81
_chemical_name_systematic
;
?
;
_space_group_IT_number 15
_symmetry_cell_setting monoclinic
_symmetry_space_group_name_Hall '-C 2yc'
_symmetry_space_group_name_H-M 'C 1 2/c 1'
_atom_sites_solution_hydrogens geom
_atom_sites_solution_primary direct
_atom_sites_solution_secondary difmap
_audit_creation_method SHELXL-97
_cell_angle_alpha 90.00
_cell_angle_beta 103.356(2)
_cell_angle_gamma 90.00
_cell_formula_units_Z 4
_cell_length_a 12.6570(3)
_cell_length_b 15.6482(4)
_cell_length_c 21.4667(6)
_cell_measurement_reflns_used 5771
_cell_measurement_temperature 150(2)
_cell_measurement_theta_max 30.5
_cell_measurement_theta_min 2
_cell_volume 4136.69(19)
_computing_cell_refinement SAINT
_computing_data_collection SMART
_computing_data_reduction SAINT
_computing_molecular_graphics XP
_computing_publication_material 'PLATON, ENCIFER, XCIF'
_computing_structure_refinement 'SHELXL-97 (Sheldrick, 1997)'
_computing_structure_solution 'SHELXS-97 (Sheldrick, 1990)'
_diffrn_ambient_temperature 150(2)
_diffrn_measured_fraction_theta_full 0.946
_diffrn_measured_fraction_theta_max 0.946
_diffrn_measurement_device_type 'Bruker Smart Apex CCD'
_diffrn_measurement_method 'omega and phi scans'
_diffrn_radiation_monochromator graphite
_diffrn_radiation_source 'fine-focus sealed tube'
_diffrn_radiation_type MoK\a
_diffrn_radiation_wavelength 0.71073
_diffrn_reflns_av_R_equivalents 0.0313
_diffrn_reflns_av_sigmaI/netI 0.0306
_diffrn_reflns_limit_h_max 16
_diffrn_reflns_limit_h_min -17
_diffrn_reflns_limit_k_max 17
_diffrn_reflns_limit_k_min -22
_diffrn_reflns_limit_l_max 29
_diffrn_reflns_limit_l_min -30
_diffrn_reflns_number 30143
_diffrn_reflns_theta_full 30.54
_diffrn_reflns_theta_max 30.54
_diffrn_reflns_theta_min 1.95
_exptl_absorpt_coefficient_mu 0.799
_exptl_absorpt_correction_T_max 0.87
_exptl_absorpt_correction_T_min 0.69
_exptl_absorpt_correction_type multi-scan
_exptl_absorpt_process_details 'SADABS version 2004/1'
_exptl_crystal_colour blue
_exptl_crystal_density_diffrn 1.316
_exptl_crystal_density_method 'not measured'
_exptl_crystal_description block
_exptl_crystal_F_000 1716
_exptl_crystal_size_max 0.42
_exptl_crystal_size_mid 0.25
_exptl_crystal_size_min 0.18
_refine_diff_density_max 0.575
_refine_diff_density_min -0.237
_refine_diff_density_rms 0.069
_refine_ls_extinction_method none
_refine_ls_goodness_of_fit_ref 1.050
_refine_ls_hydrogen_treatment riding
_refine_ls_matrix_type full
_refine_ls_number_parameters 215
_refine_ls_number_reflns 6000
_refine_ls_number_restraints 0
_refine_ls_restrained_S_all 1.050
_refine_ls_R_factor_all 0.0422
_refine_ls_R_factor_gt 0.0327
_refine_ls_shift/su_max 0.002
_refine_ls_shift/su_mean 0.000
_refine_ls_structure_factor_coef Fsqd
_refine_ls_weighting_details 'calc w=1/[\s^2^(Fo^2^)+(0.0501P)^2^+1.6942P] where P=(Fo^2^+2Fc^2^)/3'
_refine_ls_weighting_scheme calc
_refine_ls_wR_factor_gt 0.0862
_refine_ls_wR_factor_ref 0.0901
_reflns_number_gt 4997
_reflns_number_total 6000
_reflns_threshold_expression >2sigma(I)
_cod_data_source_file b517938f.txt
_cod_data_source_block sspk01
_cod_original_cell_volume 4136.69(18)
_cod_original_sg_symbol_H-M 'C 2/c'
_cod_database_code 7007126

loop_
_symmetry_equiv_pos_as_xyz
'x, y, z'
'-x, y, -z+1/2'
'x+1/2, y+1/2, z'
'-x+1/2, y+1/2, -z+1/2'
'-x, -y, -z'
'x, -y, z-1/2'
'-x+1/2, -y+1/2, -z'
'x+1/2, -y+1/2, z-1/2'

loop_
_atom_site_label
_atom_site_type_symbol
_atom_site_fract_x
_atom_site_fract_y
_atom_site_fract_z
_atom_site_U_iso_or_equiv
_atom_site_adp_type
_atom_site_occupancy
_atom_site_symmetry_multiplicity
_atom_site_calc_flag
_atom_site_refinement_flags
_atom_site_disorder_assembly
_atom_site_disorder_group
Co1 Co 0.0000 0.012179(17) 0.7500 0.01916(7) Uani 1 2 d S . .
S1 S -0.11258(3) -0.08785(2) 0.686191(17) 0.02458(9) Uani 1 1 d . . .
P1 P -0.22299(3) -0.00645(2) 0.634877(17) 0.01982(9) Uani 1 1 d . . .
N1 N -0.24254(10) 0.08192(8) 0.66627(6) 0.0238(3) Uani 1 1 d . . .
C11 C -0.18417(11) 0.01835(10) 0.56083(7) 0.0239(3) Uani 1 1 d . . .
C21 C -0.16556(13) -0.04831(11) 0.52149(8) 0.0316(3) Uani 1 1 d . . .
H21 H -0.1728 -0.1059 0.5339 0.038 Uiso 1 1 calc R . .
C31 C -0.13650(14) -0.03096(13) 0.46434(8) 0.0373(4) Uani 1 1 d . . .
H31 H -0.1245 -0.0766 0.4376 0.045 Uiso 1 1 calc R . .
C41 C -0.12493(14) 0.05268(14) 0.44624(8) 0.0391(4) Uani 1 1 d . . .
H41 H -0.1045 0.0646 0.4072 0.047 Uiso 1 1 calc R . .
C51 C -0.14311(16) 0.11886(13) 0.48493(9) 0.0407(4) Uani 1 1 d . . .
H51 H -0.1353 0.1763 0.4724 0.049 Uiso 1 1 calc R . .
C61 C -0.17293(14) 0.10183(11) 0.54231(8) 0.0329(4) Uani 1 1 d . . .
H61 H -0.1855 0.1477 0.5687 0.039 Uiso 1 1 calc R . .
C12 C -0.35055(11) -0.06386(10) 0.60894(7) 0.0237(3) Uani 1 1 d . . .
C22 C -0.35516(14) -0.15259(11) 0.60580(9) 0.0369(4) Uani 1 1 d . . .
H22 H -0.2905 -0.1852 0.6190 0.044 Uiso 1 1 calc R . .
C32 C -0.45364(16) -0.19374(13) 0.58349(10) 0.0488(5) Uani 1 1 d . . .
H32 H -0.4563 -0.2544 0.5813 0.059 Uiso 1 1 calc R . .
C42 C -0.54797(14) -0.14652(13) 0.56444(9) 0.0434(4) Uani 1 1 d . . .
H42 H -0.6154 -0.1748 0.5492 0.052 Uiso 1 1 calc R . .
C52 C -0.54454(13) -0.05842(13) 0.56748(8) 0.0369(4) Uani 1 1 d . . .
H52 H -0.6095 -0.0262 0.5543 0.044 Uiso 1 1 calc R . .
C62 C -0.44593(13) -0.01706(11) 0.58983(8) 0.0304(3) Uani 1 1 d . . .
H62 H -0.4437 0.0436 0.5921 0.037 Uiso 1 1 calc R . .
S2 S 0.09827(3) 0.09597(3) 0.695332(17) 0.02475(9) Uani 1 1 d . . .
P2 P 0.23400(3) 0.12190(2) 0.764575(17) 0.02024(9) Uani 1 1 d . . .
C13 C 0.24354(13) 0.23685(9) 0.77740(8) 0.0282(3) Uani 1 1 d . . .
H13 H 0.2338 0.2652 0.7347 0.034 Uiso 1 1 calc R . .
C23 C 0.15207(18) 0.26648(12) 0.80755(11) 0.0465(5) Uani 1 1 d . . .
H23A H 0.0822 0.2477 0.7810 0.070 Uiso 1 1 calc R . .
H23B H 0.1530 0.3290 0.8106 0.070 Uiso 1 1 calc R . .
H23C H 0.1621 0.2418 0.8505 0.070 Uiso 1 1 calc R . .
C33 C 0.35437(16) 0.26276(11) 0.81812(9) 0.0417(4) Uani 1 1 d . . .
H33A H 0.4111 0.2461 0.7963 0.063 Uiso 1 1 calc R . .
H33B H 0.3668 0.2340 0.8598 0.063 Uiso 1 1 calc R . .
H33C H 0.3563 0.3248 0.8245 0.063 Uiso 1 1 calc R . .
C14 C 0.34982(12) 0.09097(10) 0.73199(7) 0.0250(3) Uani 1 1 d . . .
H14 H 0.4175 0.1031 0.7654 0.030 Uiso 1 1 calc R . .
C24 C 0.35479(13) 0.14314(11) 0.67240(8) 0.0323(3) Uani 1 1 d . . .
H24A H 0.3565 0.2042 0.6828 0.048 Uiso 1 1 calc R . .
H24B H 0.2906 0.1308 0.6382 0.048 Uiso 1 1 calc R . .
H24C H 0.4204 0.1278 0.6581 0.048 Uiso 1 1 calc R . .
C34 C 0.34708(14) -0.00468(10) 0.71786(8) 0.0307(3) Uani 1 1 d . . .
H34A H 0.3441 -0.0365 0.7567 0.046 Uiso 1 1 calc R . .
H34B H 0.4126 -0.0209 0.7038 0.046 Uiso 1 1 calc R . .
H34C H 0.2828 -0.0180 0.6840 0.046 Uiso 1 1 calc R . .

loop_
_atom_site_aniso_label
_atom_site_aniso_U_11
_atom_site_aniso_U_22
_atom_site_aniso_U_33
_atom_site_aniso_U_23
_atom_site_aniso_U_13
_atom_site_aniso_U_12
Co1 0.01638(13) 0.02204(14) 0.01894(13) 0.000 0.00382(10) 0.000
S1 0.02339(18) 0.02121(18) 0.02522(18) -0.00049(13) -0.00242(14) 0.00109(13)
P1 0.01919(17) 0.02182(17) 0.01768(17) 0.00014(13) 0.00267(13) 0.00034(13)
N1 0.0281(6) 0.0223(6) 0.0206(6) 0.0008(4) 0.0048(5) 0.0035(5)
C11 0.0194(6) 0.0326(8) 0.0186(6) 0.0006(5) 0.0021(5) -0.0006(6)
C21 0.0336(8) 0.0360(9) 0.0259(7) -0.0028(6) 0.0085(6) -0.0004(7)
C31 0.0351(9) 0.0528(11) 0.0253(8) -0.0078(7) 0.0094(7) 0.0017(8)
C41 0.0337(9) 0.0635(13) 0.0208(8) 0.0042(8) 0.0079(7) -0.0016(8)
C51 0.0469(10) 0.0463(10) 0.0302(9) 0.0099(7) 0.0113(8) -0.0062(8)
C61 0.0396(9) 0.0335(8) 0.0263(8) 0.0013(6) 0.0090(7) -0.0023(7)
C12 0.0215(6) 0.0294(7) 0.0197(6) 0.0018(5) 0.0037(5) -0.0016(6)
C22 0.0289(8) 0.0311(8) 0.0451(10) 0.0066(7) -0.0032(7) -0.0036(7)
C32 0.0401(10) 0.0352(10) 0.0622(13) 0.0081(9) -0.0062(9) -0.0135(8)
C42 0.0279(8) 0.0554(12) 0.0425(10) 0.0084(9) -0.0009(7) -0.0158(8)
C52 0.0215(7) 0.0553(11) 0.0329(9) 0.0020(8) 0.0044(6) 0.0015(7)
C62 0.0245(7) 0.0363(9) 0.0297(8) -0.0015(6) 0.0043(6) 0.0022(6)
S2 0.01988(17) 0.0341(2) 0.02063(17) 0.00424(14) 0.00540(13) -0.00174(14)
P2 0.02031(17) 0.02088(18) 0.02058(17) -0.00021(13) 0.00686(13) -0.00101(13)
C13 0.0366(8) 0.0202(7) 0.0300(8) 0.0009(6) 0.0124(7) -0.0016(6)
C23 0.0597(12) 0.0280(9) 0.0612(13) -0.0024(8) 0.0332(10) 0.0061(8)
C33 0.0519(11) 0.0295(9) 0.0426(10) -0.0081(7) 0.0086(9) -0.0128(8)
C14 0.0186(6) 0.0301(8) 0.0270(7) -0.0018(6) 0.0069(6) -0.0008(6)
C24 0.0285(8) 0.0387(9) 0.0336(8) 0.0012(7) 0.0150(7) -0.0033(7)
C34 0.0296(8) 0.0307(8) 0.0337(8) -0.0054(6) 0.0114(7) 0.0039(6)

loop_
_atom_type_symbol
_atom_type_description
_atom_type_scat_dispersion_real
_atom_type_scat_dispersion_imag
_atom_type_scat_source
C C 0.0033 0.0016 'International Tables Vol C Tables 4.2.6.8 and 6.1.1.4'
H H 0.0000 0.0000 'International Tables Vol C Tables 4.2.6.8 and 6.1.1.4'
P P 0.1023 0.0942 'International Tables Vol C Tables 4.2.6.8 and 6.1.1.4'
S S 0.1246 0.1234 'International Tables Vol C Tables 4.2.6.8 and 6.1.1.4'
Co Co 0.3494 0.9721 'International Tables Vol C Tables 4.2.6.8 and 6.1.1.4'
N N 0.0061 0.0033 'International Tables Vol C Tables 4.2.6.8 and 6.1.1.4'

loop_
_geom_angle_atom_site_label_1
_geom_angle_atom_site_label_2
_geom_angle_atom_site_label_3
_geom_angle
_geom_angle_site_symmetry_1
_geom_angle_site_symmetry_3
_geom_angle_publ_flag
S2 Co1 S2 110.69(2) . 2_556 ?
S2 Co1 S1 114.225(13) . . ?
S2 Co1 S1 110.599(13) 2_556 . ?
S2 Co1 S1 110.599(13) . 2_556 ?
S2 Co1 S1 114.225(13) 2_556 2_556 ?
S1 Co1 S1 95.84(2) . 2_556 ?
P1 S1 Co1 98.553(18) . . ?
N1 P1 C11 106.70(7) . . ?
N1 P1 C12 110.30(7) . . ?
C11 P1 C12 103.81(6) . . ?
N1 P1 S1 118.39(5) . . ?
C11 P1 S1 108.67(5) . . ?
C12 P1 S1 107.99(5) . . ?
P1 N1 P2 139.21(8) . 2_556 ?
C61 C11 C21 119.29(14) . . ?
C61 C11 P1 121.45(12) . . ?
C21 C11 P1 119.26(12) . . ?
C31 C21 C11 120.35(16) . . ?
C31 C21 H21 119.8 . . ?
C11 C21 H21 119.8 . . ?
C41 C31 C21 120.06(16) . . ?
C41 C31 H31 120.0 . . ?
C21 C31 H31 120.0 . . ?
C51 C41 C31 119.88(16) . . ?
C51 C41 H41 120.1 . . ?
C31 C41 H41 120.1 . . ?
C41 C51 C61 120.33(17) . . ?
C41 C51 H51 119.8 . . ?
C61 C51 H51 119.8 . . ?
C11 C61 C51 120.09(16) . . ?
C11 C61 H61 120.0 . . ?
C51 C61 H61 120.0 . . ?
C62 C12 C22 119.19(14) . . ?
C62 C12 P1 118.62(12) . . ?
C22 C12 P1 122.16(12) . . ?
C32 C22 C12 120.32(16) . . ?
C32 C22 H22 119.8 . . ?
C12 C22 H22 119.8 . . ?
C42 C32 C22 119.98(18) . . ?
C42 C32 H32 120.0 . . ?
C22 C32 H32 120.0 . . ?
C52 C42 C32 120.27(16) . . ?
C52 C42 H42 119.9 . . ?
C32 C42 H42 119.9 . . ?
C42 C52 C62 119.83(16) . . ?
C42 C52 H52 120.1 . . ?
C62 C52 H52 120.1 . . ?
C52 C62 C12 120.40(16) . . ?
C52 C62 H62 119.8 . . ?
C12 C62 H62 119.8 . . ?
P2 S2 Co1 101.835(18) . . ?
N1 P2 C13 105.05(7) 2_556 . ?
N1 P2 C14 111.41(7) 2_556 . ?
C13 P2 C14 106.76(7) . . ?
N1 P2 S2 117.82(5) 2_556 . ?
C13 P2 S2 108.83(6) . . ?
C14 P2 S2 106.48(5) . . ?
C23 C13 C33 111.34(15) . . ?
C23 C13 P2 109.56(11) . . ?
C33 C13 P2 111.67(12) . . ?
C23 C13 H13 108.0 . . ?
C33 C13 H13 108.0 . . ?
P2 C13 H13 108.0 . . ?
C13 C23 H23A 109.5 . . ?
C13 C23 H23B 109.5 . . ?
H23A C23 H23B 109.5 . . ?
C13 C23 H23C 109.5 . . ?
H23A C23 H23C 109.5 . . ?
H23B C23 H23C 109.5 . . ?
C13 C33 H33A 109.5 . . ?
C13 C33 H33B 109.5 . . ?
H33A C33 H33B 109.5 . . ?
C13 C33 H33C 109.5 . . ?
H33A C33 H33C 109.5 . . ?
H33B C33 H33C 109.5 . . ?
C34 C14 C24 111.13(13) . . ?
C34 C14 P2 110.61(10) . . ?
C24 C14 P2 111.70(11) . . ?
C34 C14 H14 107.7 . . ?
C24 C14 H14 107.7 . . ?
P2 C14 H14 107.7 . . ?
C14 C24 H24A 109.5 . . ?
C14 C24 H24B 109.5 . . ?
H24A C24 H24B 109.5 . . ?
C14 C24 H24C 109.5 . . ?
H24A C24 H24C 109.5 . . ?
H24B C24 H24C 109.5 . . ?
C14 C34 H34A 109.5 . . ?
C14 C34 H34B 109.5 . . ?
H34A C34 H34B 109.5 . . ?
C14 C34 H34C 109.5 . . ?
H34A C34 H34C 109.5 . . ?
H34B C34 H34C 109.5 . . ?

loop_
_geom_bond_atom_site_label_1
_geom_bond_atom_site_label_2
_geom_bond_distance
_geom_bond_site_symmetry_2
_geom_bond_publ_flag
Co1 S2 2.3061(4) . ?
Co1 S2 2.3061(4) 2_556 ?
Co1 S1 2.3356(4) . ?
Co1 S1 2.3356(4) 2_556 ?
S1 P1 2.0194(5) . ?
P1 N1 1.5826(12) . ?
P1 C11 1.8109(15) . ?
P1 C12 1.8189(15) . ?
N1 P2 1.5915(12) 2_556 ?
C11 C61 1.382(2) . ?
C11 C21 1.396(2) . ?
C21 C31 1.387(2) . ?
C21 H21 0.9500 . ?
C31 C41 1.383(3) . ?
C31 H31 0.9500 . ?
C41 C51 1.380(3) . ?
C41 H41 0.9500 . ?
C51 C61 1.395(2) . ?
C51 H51 0.9500 . ?
C61 H61 0.9500 . ?
C12 C62 1.390(2) . ?
C12 C22 1.391(2) . ?
C22 C32 1.386(2) . ?
C22 H22 0.9500 . ?
C32 C42 1.383(3) . ?
C32 H32 0.9500 . ?
C42 C52 1.380(3) . ?
C42 H42 0.9500 . ?
C52 C62 1.389(2) . ?
C52 H52 0.9500 . ?
C62 H62 0.9500 . ?
S2 P2 2.0361(5) . ?
P2 N1 1.5915(12) 2_556 ?
P2 C13 1.8196(15) . ?
P2 C14 1.8293(15) . ?
C13 C23 1.523(2) . ?
C13 C33 1.526(2) . ?
C13 H13 1.0000 . ?
C23 H23A 0.9800 . ?
C23 H23B 0.9800 . ?
C23 H23C 0.9800 . ?
C33 H33A 0.9800 . ?
C33 H33B 0.9800 . ?
C33 H33C 0.9800 . ?
C14 C34 1.526(2) . ?
C14 C24 1.531(2) . ?
C14 H14 1.0000 . ?
C24 H24A 0.9800 . ?
C24 H24B 0.9800 . ?
C24 H24C 0.9800 . ?
C34 H34A 0.9800 . ?
C34 H34B 0.9800 . ?
C34 H34C 0.9800 . ?
